data_1577208
loop_
_publ_author_name
'Kloiber, Konstantin'
'Heinzmann, Tim'
'Lacombe, Beno\^it'
'Thielert, Philipp'
'Sellin, Malte'
'Schwandt, Tim'
'Richert, Sabine'
'Weber, Stefan'
'Krossing, Ingo'

_publ_section_title
;
 Using Xenon Difluoride and 2 Li[Al{OC(CF3)3}4] as an Oxidant: From
 Organoxenonium Intermediates to (Fluoro-)Biphenyl Radical Cations
;
_journal_name_full 'Chemical Science'
_journal_paper_doi 10.1039/D6SC01402J
_journal_year 2026
_chemical_formula_moiety 'C12 H8 F2, Al C16 F36 O4'
_chemical_formula_sum 'C28 H8 Al F38 O4'
_chemical_formula_weight 1157.294
_space_group_crystal_system monoclinic
_space_group_IT_number 15
_space_group_name_Hall '-C 2yc'
_space_group_name_H-M_alt 'C 1 2/c 1'
_symmetry_Int_Tables_number 15
_audit_creation_date 2024-08-15
_audit_creation_method
;
Olex2 1.5
(compiled 2024.02.16 svn.r378c4104 for OlexSys, GUI svn.r6928)
;
_audit_update_record
;
2026-02-16 deposited with the CCDC.	2026-04-28 downloaded from the CCDC.
;
_cell_angle_alpha 90
_cell_angle_beta 109.554(7)
_cell_angle_gamma 90
_cell_formula_units_Z 4
_cell_length_a 19.009(7)
_cell_length_b 10.125(3)
_cell_length_c 20.209(5)
_cell_measurement_temperature 100.00
_cell_volume 3665(2)
_computing_molecular_graphics 'Olex2 1.5 (Dolomanov et al., 2009)'
_computing_publication_material 'Olex2 1.5 (Dolomanov et al., 2009)'
_computing_structure_refinement 'olex2.refine 1.5 (Bourhis et al., 2015)'
_diffrn_ambient_temperature 100.00
_diffrn_measured_fraction_theta_full 1.0000
_diffrn_measured_fraction_theta_max 0.9915
_diffrn_radiation_type 'Mo K\a'
_diffrn_radiation_wavelength 0.71073
_diffrn_reflns_av_R_equivalents 0.0773
_diffrn_reflns_av_unetI/netI 0.0400
_diffrn_reflns_Laue_measured_fraction_full 1.0000
_diffrn_reflns_Laue_measured_fraction_max 0.9915
_diffrn_reflns_limit_h_max 26
_diffrn_reflns_limit_h_min -26
_diffrn_reflns_limit_k_max 14
_diffrn_reflns_limit_k_min -13
_diffrn_reflns_limit_l_max 28
_diffrn_reflns_limit_l_min -28
_diffrn_reflns_number 86412
_diffrn_reflns_point_group_measured_fraction_full 1.0000
_diffrn_reflns_point_group_measured_fraction_max 0.9915
_diffrn_reflns_theta_full 25.2417
_diffrn_reflns_theta_max 29.68
_diffrn_reflns_theta_min 2.14
_exptl_absorpt_coefficient_mu 0.288
_exptl_crystal_density_diffrn 2.097
_exptl_crystal_F_000 2255.558
_refine_diff_density_max 0.5057
_refine_diff_density_min -0.5125
_refine_diff_density_rms 0.1239
_refine_ls_d_res_high 0.7176
_refine_ls_d_res_low 9.5220
_refine_ls_goodness_of_fit_ref 1.0641
_refine_ls_matrix_type full
_refine_ls_number_constraints 9
_refine_ls_number_parameters 448
_refine_ls_number_reflns 5141
_refine_ls_number_restraints 1681
_refine_ls_restrained_S_all 0.9131
_refine_ls_R_factor_all 0.0815
_refine_ls_R_factor_gt 0.0414
_refine_ls_shift/su_max 0.3180
_refine_ls_shift/su_mean 0.0245
_refine_ls_structure_factor_coef Fsqd
_refine_ls_weighting_details 'w=1/[\s^2^(Fo^2^)+(0.0395P)^2^+3.9917P] where P=(Fo^2^+2Fc^2^)/3'
_refine_ls_weighting_scheme calc
_refine_ls_wR_factor_gt 0.0880
_refine_ls_wR_factor_ref 0.1046
_reflns_Friedel_coverage 0.0
_reflns_limit_h_max 24
_reflns_limit_h_min -26
_reflns_limit_k_max 14
_reflns_limit_k_min 0
_reflns_limit_l_max 28
_reflns_limit_l_min 0
_reflns_number_gt 3382
_reflns_number_total 5141
_reflns_threshold_expression I>=2u(I)
_cod_data_source_file d6sc01402j2.cif
_cod_data_source_block C2c_a
_cod_database_code 1577208
_olex2_refinement_description
;
1. Fixed Uiso
 At 1.2 times of:
  All C(H) groups
2. Restrained distances
 C1_2-C2_2 \\sim C1_2-C3_2 \\sim C1_2-C4_2
 C1_3-C2_3 \\sim C1_3-C3_3 \\sim C1_3-C4_3
 C1_4-C2_4 \\sim C1_4-C3_4 \\sim C1_4-C4_4
 with sigma of 0.02
 F1_2-C2_2 \\sim F2_2-C2_2 \\sim F3_2-C2_2 \\sim F4_2-C3_2 \\sim F5_2-C3_2
\\sim F6_2-C3_2 \\sim F7_2-
 C4_2 \\sim F8_2-C4_2 \\sim F9_2-C4_2
 F1_3-C2_3 \\sim F2_3-C2_3 \\sim F3_3-C2_3 \\sim F4_3-C3_3 \\sim F5_3-C3_3
\\sim F6_3-C3_3 \\sim F7_3-
 C4_3 \\sim F8_3-C4_3 \\sim F9_3-C4_3
 F1_4-C2_4 \\sim F2_4-C2_4 \\sim F3_4-C2_4 \\sim F4_4-C3_4 \\sim F5_4-C3_4
\\sim F6_4-C3_4 \\sim F7_4-
 C4_4 \\sim F8_4-C4_4 \\sim F9_4-C4_4
 with sigma of 0.02
 C2_2-C3_2 \\sim C3_2-C4_2 \\sim C2_2-C4_2
 C2_3-C3_3 \\sim C3_3-C4_3 \\sim C2_3-C4_3
 C2_4-C3_4 \\sim C3_4-C4_4 \\sim C2_4-C4_4
 with sigma of 0.04
 O1_2-C2_2 \\sim O1_2-C3_2 \\sim O1_2-C4_2
 O1_3-C2_3 \\sim O1_3-C3_3 \\sim O1_3-C4_3
 O1_4-C2_4 \\sim O1_4-C3_4 \\sim O1_4-C4_4
 with sigma of 0.04
 F1_2-F2_2 \\sim F2_2-F3_2 \\sim F3_2-F1_2 \\sim F4_2-F5_2 \\sim F5_2-F6_2
\\sim F6_2-F4_2 \\sim F7_2-
 F8_2 \\sim F8_2-F9_2 \\sim F9_2-F7_2
 F1_3-F2_3 \\sim F2_3-F3_3 \\sim F3_3-F1_3 \\sim F4_3-F5_3 \\sim F5_3-F6_3
\\sim F6_3-F4_3 \\sim F7_3-
 F8_3 \\sim F8_3-F9_3 \\sim F9_3-F7_3
 F1_4-F2_4 \\sim F2_4-F3_4 \\sim F3_4-F1_4 \\sim F4_4-F5_4 \\sim F5_4-F6_4
\\sim F6_4-F4_4 \\sim F7_4-
 F8_4 \\sim F8_4-F9_4 \\sim F9_4-F7_4
 with sigma of 0.04
 O1_2-C1_2
 O1_3-C1_3
 O1_4-C1_4
 with sigma of 0.02
 F1_2-C1_2 \\sim F2_2-C1_2 \\sim F3_2-C1_2 \\sim F4_2-C1_2 \\sim F5_2-C1_2
\\sim F6_2-C1_2 \\sim F7_2-
 C1_2 \\sim F8_2-C1_2 \\sim F9_2-C1_2
 F1_3-C1_3 \\sim F2_3-C1_3 \\sim F3_3-C1_3 \\sim F4_3-C1_3 \\sim F5_3-C1_3
\\sim F6_3-C1_3 \\sim F7_3-
 C1_3 \\sim F8_3-C1_3 \\sim F9_3-C1_3
 F1_4-C1_4 \\sim F2_4-C1_4 \\sim F3_4-C1_4 \\sim F4_4-C1_4 \\sim F5_4-C1_4
\\sim F6_4-C1_4 \\sim F7_4-
 C1_4 \\sim F8_4-C1_4 \\sim F9_4-C1_4
 with sigma of 0.04
 C1_1-C2_1 \\sim C2_1-C3_1 \\sim C3_1-C4_1 \\sim C4_1-C5_1 \\sim C5_1-C6_1
\\sim C6_1-C1_1
 with sigma of 0.02
 C1_1-C3_1 \\sim C1_1-C5_1 \\sim C3_1-C5_1 \\sim C2_1-C6_1 \\sim C2_1-C4_1
\\sim C4_1-C6_1
 with sigma of 0.04
 C2_1-F1_1 \\sim C6_1-F1_1
 with sigma of 0.04
 C1_1-F1_1
 with sigma of 0.02
3. Restrained planarity
 F1_1, C1_1, C2_1, C3_1, C4_1, C5_1, C6_1
 with sigma of 0.1
4. Uiso/Uaniso restraints and constraints
: within 2A with sigma of 0.04 and sigma for terminal atoms of 0.08 within 2A
O1_2 \\sim C1_2 \\sim C2_2 \\sim F1_2 \\sim F2_2 \\sim F3_2 \\sim C3_2 \\sim
F4_2 \\sim F5_2 \\sim F6_2 \\sim C4_2 \\sim F7_2 \\sim F8_2 \\sim F9_2 \\sim
O1_4 \\sim C1_4 \\sim C2_4 \\sim F1_4 \\sim F2_4 \\sim F3_4 \\sim C3_4 \\sim
F4_4 \\sim F5_4 \\sim F6_4 \\sim C4_4 \\sim F7_4 \\sim F8_4 \\sim F9_4: within
2A with sigma of 0.02 and sigma for terminal atoms of 0.04 within 2A
: within 2A with sigma of 0.04 and sigma for terminal atoms of 0.08 within 2A
: within 2A with sigma of 0.04 and sigma for terminal atoms of 0.08 within 2A
All non-hydrogen atoms have similar U: within 1A with sigma of 0.04 and sigma
for terminal atoms of 0.08 within 1A
5. Rigid body (RIGU) restrains
 F1_1, C1_1, C2_1, H2_1, C3_1, H3_1, C4_1, C5_1, H5_1, C6_1, H6_1
 with sigma for 1-2 distances of 0.004 and sigma for 1-3 distances of 0.004
 O1_2, C1_2, C2_2, F1_2, F2_2, F3_2, C3_2, F4_2, F5_2, F6_2, C4_2, F7_2, F8_2,
 F9_2, O1_4, C1_4, C2_4, F1_4, F2_4, F3_4, C3_4, F4_4, F5_4, F6_4, C4_4, F7_4,
 F8_4, F9_4
 with sigma for 1-2 distances of 0.002 and sigma for 1-3 distances of 0.002
 O1_2, C1_2, C2_2, F1_2, F2_2, F3_2, C3_2, F4_2, F5_2, F6_2, C4_2, F7_2, F8_2,
 F9_2
 O1_3, C1_3, C2_3, F1_3, F2_3, F3_3, C3_3, F4_3, F5_3, F6_3, C4_3, F7_3, F8_3,
 F9_3
 O1_4, C1_4, C2_4, F1_4, F2_4, F3_4, C3_4, F4_4, F5_4, F6_4, C4_4, F7_4, F8_4,
 F9_4
 with sigma for 1-2 distances of 0.004 and sigma for 1-3 distances of 0.004
 F1_1, C1_1, C2_1, C3_1, C4_1, C5_1, C6_1
 with sigma for 1-2 distances of 0.004 and sigma for 1-3 distances of 0.004
6. Same fragment restrains
{O1_3, C1_3, C2_3, F1_3, F2_3, F3_3, C3_3, F4_3, F5_3, F6_3, C4_3, F7_3, F8_3,
F9_3}
{O1_4, C1_4, C2_4, F1_4, F2_4, F3_4, C3_4, F4_4, F5_4, F6_4, C4_4, F7_4, F8_4,
F9_4}
as
{O1_2, C1_2, C2_2, F1_2, F2_2, F3_2, C3_2, F4_2, F5_2, F6_2, C4_2, F7_2, F8_2,
F9_2} sigma for 1-2: 0.02 1-3: 0.04
7. Others
 Sof(O1)=Sof(C1)=Sof(C2)=Sof(F1)=Sof(F2)=Sof(F3)=Sof(C3)=Sof(F4)=Sof(F5)=
 Sof(F6)=Sof(C4)=Sof(F7)=Sof(F8)=Sof(F9)=1-FVAR(1)
 Sof(O1)=Sof(C1)=Sof(C2)=Sof(F1)=Sof(F2)=Sof(F3)=Sof(C3)=Sof(F4)=Sof(F5)=
 Sof(F6)=Sof(C4)=Sof(F7)=Sof(F8)=Sof(F9)=FVAR(1)
8.a Aromatic/amide H refined with riding coordinates:
 C2(H2), C3(H3), C5(H5), C6(H6)
;
_olex2_submission_special_instructions 'No special instructions were received'

loop_
_space_group_symop_id
_space_group_symop_operation_xyz
1 x,y,z
2 -x,y,-z+1/2
3 -x,-y,-z
4 x,-y,z-1/2
5 x+1/2,y+1/2,z
6 -x+1/2,y+1/2,-z+1/2
7 -x+1/2,-y+1/2,-z
8 x+1/2,-y+1/2,z-1/2

loop_
_atom_site_label
_atom_site_type_symbol
_atom_site_fract_x
_atom_site_fract_y
_atom_site_fract_z
_atom_site_U_iso_or_equiv
_atom_site_adp_type
_atom_site_occupancy
Al1 Al 0.5 0.51993(7) 0.75 0.02141(14) Uani 1.000000
F1_1 F 0.55187(7) 1.07546(11) 0.57295(7) 0.0479(3) Uani 1.000000
C1_1 C 0.60646(10) 1.12376(18) 0.55257(11) 0.0377(4) Uani 1.000000
C2_1 C 0.62030(11) 1.06559(19) 0.49659(11) 0.0416(5) Uani 1.000000
H2_1 H 0.59152(11) 0.99234(19) 0.47295(11) 0.0499(5) Uiso 1.000000
C3_1 C 0.67625(11) 1.11547(18) 0.47582(11) 0.0384(4) Uani 1.000000
H3_1 H 0.68622(11) 1.07607(18) 0.43722(11) 0.0461(5) Uiso 1.000000
C4_1 C 0.72001(10) 1.22492(17) 0.51050(9) 0.0322(4) Uani 1.000000
C5_1 C 0.70235(11) 1.28162(19) 0.56751(11) 0.0399(4) Uani 1.000000
H5_1 H 0.73002(11) 1.35571(19) 0.59141(11) 0.0478(5) Uiso 1.000000
C6_1 C 0.64636(11) 1.2317(2) 0.58859(11) 0.0428(5) Uani 1.000000
H6_1 H 0.63510(11) 1.2698(2) 0.62683(11) 0.0514(6) Uiso 1.000000
O1_2 O 0.56932(12) 0.6135(2) 0.73493(10) 0.0290(4) Uani 0.9567(15)
C1_2 C 0.59198(10) 0.69039(19) 0.69112(10) 0.0272(4) Uani 0.9567(15)
C2_2 C 0.60719(12) 0.83242(19) 0.72152(11) 0.0357(4) Uani 0.9567(15)
F1_2 F 0.54422(7) 0.89939(12) 0.70928(7) 0.0475(3) Uani 0.9567(15)
F2_2 F 0.65135(14) 0.90149(19) 0.69405(13) 0.0438(4) Uani 0.9567(15)
F3_2 F 0.64149(8) 0.82855(16) 0.79092(7) 0.0467(4) Uani 0.9567(15)
C3_2 C 0.66478(11) 0.63276(19) 0.68443(10) 0.0336(4) Uani 0.9567(15)
F4_2 F 0.65939(8) 0.50185(13) 0.67546(9) 0.0439(4) Uani 0.9567(15)
F5_2 F 0.72270(6) 0.65517(13) 0.74265(6) 0.0420(3) Uani 0.9567(15)
F6_2 F 0.68087(8) 0.68411(14) 0.63046(7) 0.0436(3) Uani 0.9567(15)
C4_2 C 0.53176(11) 0.69631(19) 0.61679(10) 0.0335(4) Uani 0.9567(15)
F7_2 F 0.53169(8) 0.58623(12) 0.58067(6) 0.0415(3) Uani 0.9567(15)
F8_2 F 0.54263(11) 0.7982(2) 0.57856(9) 0.0412(4) Uani 0.9567(15)
F9_2 F 0.46401(9) 0.70980(18) 0.62144(12) 0.0418(4) Uani 0.9567(15)
O1_3 O 0.45762(6) 0.42443(11) 0.67668(6) 0.0262(2) Uani 1.000000
C1_3 C 0.39790(9) 0.35515(16) 0.63620(8) 0.0262(3) Uani 1.000000
C2_3 C 0.40339(10) 0.34465(18) 0.56149(9) 0.0327(4) Uani 1.000000
F1_3 F 0.38238(6) 0.45790(11) 0.52609(5) 0.0400(3) Uani 1.000000
F2_3 F 0.35945(6) 0.24923(11) 0.52311(6) 0.0411(3) Uani 1.000000
F3_3 F 0.47273(6) 0.31958(11) 0.56431(5) 0.0374(2) Uani 1.000000
C3_3 C 0.39868(10) 0.21400(17) 0.66695(9) 0.0312(4) Uani 1.000000
F4_3 F 0.41232(6) 0.21919(11) 0.73569(5) 0.0385(3) Uani 1.000000
F5_3 F 0.45191(6) 0.13997(10) 0.65580(6) 0.0378(3) Uani 1.000000
F6_3 F 0.33385(6) 0.14978(10) 0.63818(6) 0.0398(3) Uani 1.000000
C4_3 C 0.32309(9) 0.42350(18) 0.63122(9) 0.0314(4) Uani 1.000000
F7_3 F 0.30627(6) 0.40422(11) 0.68930(6) 0.0392(3) Uani 1.000000
F8_3 F 0.26597(6) 0.37892(11) 0.57714(6) 0.0417(3) Uani 1.000000
F9_3 F 0.32766(6) 0.55375(10) 0.62297(6) 0.0379(3) Uani 1.000000
O1_4 O 0.561(3) 0.602(5) 0.729(2) 0.036(3) Uani 0.0433(15)
C1_4 C 0.5849(13) 0.687(3) 0.6891(13) 0.038(2) Uani 0.0433(15)
C2_4 C 0.5168(14) 0.760(3) 0.6375(14) 0.038(2) Uani 0.0433(15)
F1_4 F 0.456(2) 0.684(4) 0.618(3) 0.038(3) Uani 0.0433(15)
F2_4 F 0.529(3) 0.792(5) 0.5781(18) 0.038(4) Uani 0.0433(15)
F3_4 F 0.4993(14) 0.869(2) 0.6651(14) 0.040(3) Uani 0.0433(15)
C3_4 C 0.6394(13) 0.790(3) 0.7353(13) 0.039(2) Uani 0.0433(15)
F4_4 F 0.7084(11) 0.742(3) 0.7634(13) 0.042(3) Uani 0.0433(15)
F5_4 F 0.6146(17) 0.832(4) 0.7869(16) 0.039(4) Uani 0.0433(15)
F6_4 F 0.645(3) 0.902(4) 0.702(3) 0.040(4) Uani 0.0433(15)
C4_4 C 0.6212(13) 0.607(2) 0.6437(12) 0.039(2) Uani 0.0433(15)
F7_4 F 0.6762(16) 0.527(3) 0.6801(19) 0.039(3) Uani 0.0433(15)
F8_4 F 0.6521(16) 0.688(3) 0.6094(15) 0.041(3) Uani 0.0433(15)
F9_4 F 0.5711(14) 0.536(3) 0.5958(12) 0.042(3) Uani 0.0433(15)

loop_
_atom_site_aniso_label
_atom_site_aniso_U_11
_atom_site_aniso_U_22
_atom_site_aniso_U_33
_atom_site_aniso_U_12
_atom_site_aniso_U_13
_atom_site_aniso_U_23
Al1 0.0228(3) 0.0206(3) 0.0202(3) -0.000000 0.0065(3) 0.000000
F1_1 0.0480(7) 0.0342(6) 0.0655(8) -0.0001(5) 0.0240(6) 0.0024(6)
C1_1 0.0340(9) 0.0286(9) 0.0477(11) 0.0057(6) 0.0101(7) 0.0047(7)
C2_1 0.0395(10) 0.0282(9) 0.0538(12) -0.0009(7) 0.0112(7) -0.0039(8)
C3_1 0.0390(10) 0.0300(9) 0.0421(11) -0.0004(7) 0.0080(7) -0.0070(7)
C4_1 0.0316(9) 0.0249(8) 0.0329(9) 0.0052(6) 0.0014(6) 0.0006(6)
C5_1 0.0397(10) 0.0322(10) 0.0442(11) -0.0024(7) 0.0095(7) -0.0077(7)
C6_1 0.0435(11) 0.0395(10) 0.0455(12) -0.0003(7) 0.0150(8) -0.0062(8)
O1_2 0.0284(8) 0.0315(8) 0.0269(7) -0.0062(5) 0.0090(6) 0.0022(5)
C1_2 0.0296(8) 0.0255(7) 0.0284(8) -0.0037(5) 0.0121(5) 0.0022(5)
C2_2 0.0417(9) 0.0293(9) 0.0380(9) -0.0041(5) 0.0157(6) -0.0007(5)
F1_2 0.0536(7) 0.0326(6) 0.0623(8) 0.0067(5) 0.0275(6) 0.0014(5)
F2_2 0.0483(9) 0.0333(6) 0.0527(9) -0.0120(5) 0.0210(6) 0.0009(5)
F3_2 0.0614(10) 0.0391(7) 0.0372(6) -0.0111(7) 0.0135(6) -0.0079(5)
C3_2 0.0343(8) 0.0325(9) 0.0373(9) -0.0019(5) 0.0162(5) 0.0016(5)
F4_2 0.0532(9) 0.0321(7) 0.0509(8) 0.0035(5) 0.0234(7) -0.0022(5)
F5_2 0.0304(6) 0.0492(7) 0.0448(7) -0.0020(5) 0.0103(4) 0.0038(5)
F6_2 0.0407(7) 0.0549(8) 0.0431(8) 0.0009(6) 0.0244(5) 0.0078(5)
C4_2 0.0338(8) 0.0347(9) 0.0313(9) -0.0060(5) 0.0098(5) 0.0052(5)
F7_2 0.0537(8) 0.0405(6) 0.0293(6) -0.0124(5) 0.0126(5) -0.0020(4)
F8_2 0.0456(11) 0.0413(7) 0.0358(6) -0.0063(7) 0.0123(6) 0.0123(5)
F9_2 0.0308(7) 0.0516(11) 0.0400(7) -0.0023(5) 0.0077(5) 0.0146(7)
O1_3 0.0257(6) 0.0249(6) 0.0249(6) -0.0004(4) 0.0044(4) -0.0033(5)
C1_3 0.0262(8) 0.0246(8) 0.0240(8) -0.0022(6) 0.0033(6) -0.0029(6)
C2_3 0.0366(9) 0.0302(9) 0.0270(9) -0.0042(7) 0.0050(6) -0.0033(6)
F1_3 0.0495(6) 0.0357(6) 0.0288(5) 0.0009(5) 0.0052(5) 0.0060(4)
F2_3 0.0500(7) 0.0374(6) 0.0290(6) -0.0092(5) 0.0038(5) -0.0099(4)
F3_3 0.0398(6) 0.0417(6) 0.0323(6) 0.0009(5) 0.0142(5) -0.0051(5)
C3_3 0.0321(9) 0.0278(8) 0.0306(9) -0.0020(6) 0.0064(6) -0.0009(6)
F4_3 0.0464(6) 0.0365(6) 0.0307(6) -0.0013(5) 0.0103(5) 0.0059(4)
F5_3 0.0394(6) 0.0274(5) 0.0438(6) 0.0060(4) 0.0104(5) -0.0000(4)
F6_3 0.0367(6) 0.0310(5) 0.0463(6) -0.0085(4) 0.0068(5) -0.0003(5)
C4_3 0.0270(8) 0.0302(9) 0.0333(9) 0.0006(6) 0.0050(6) -0.0016(7)
F7_3 0.0320(5) 0.0423(6) 0.0456(7) -0.0015(5) 0.0162(5) -0.0056(5)
F8_3 0.0282(5) 0.0409(6) 0.0444(6) -0.0003(4) -0.0034(5) -0.0068(5)
F9_3 0.0345(6) 0.0279(5) 0.0435(6) 0.0051(4) 0.0030(5) 0.0001(4)
O1_4 0.036(5) 0.035(5) 0.037(5) -0.005(2) 0.013(2) 0.002(2)
C1_4 0.038(4) 0.037(3) 0.039(3) -0.0054(17) 0.0148(17) 0.0029(17)
C2_4 0.038(4) 0.037(4) 0.041(4) -0.0057(19) 0.0145(18) 0.0038(19)
F1_4 0.038(5) 0.035(6) 0.043(6) -0.005(2) 0.015(2) 0.003(3)
F2_4 0.037(6) 0.038(6) 0.041(4) -0.006(3) 0.013(2) 0.004(2)
F3_4 0.040(6) 0.037(4) 0.044(6) -0.006(2) 0.016(3) 0.003(2)
C3_4 0.040(4) 0.038(4) 0.041(4) -0.0068(19) 0.0151(19) 0.0019(19)
F4_4 0.040(4) 0.042(6) 0.044(6) -0.006(2) 0.015(2) 0.002(3)
F5_4 0.039(6) 0.038(6) 0.040(5) -0.006(3) 0.014(3) 0.002(2)
F6_4 0.042(7) 0.039(4) 0.042(6) -0.007(2) 0.016(3) 0.002(2)
C4_4 0.040(4) 0.040(4) 0.040(4) -0.0033(19) 0.0156(19) 0.0024(19)
F7_4 0.040(5) 0.038(5) 0.040(6) -0.004(2) 0.015(2) 0.001(2)
F8_4 0.040(6) 0.043(5) 0.040(6) -0.004(2) 0.016(3) 0.004(2)
F9_4 0.042(5) 0.044(5) 0.041(5) -0.005(2) 0.015(2) 0.000(2)

loop_
_atom_type_symbol
_atom_type_scat_dispersion_real
_atom_type_scat_dispersion_imag
_atom_type_scat_Cromer_Mann_a1
_atom_type_scat_Cromer_Mann_a2
_atom_type_scat_Cromer_Mann_a3
_atom_type_scat_Cromer_Mann_a4
_atom_type_scat_Cromer_Mann_b1
_atom_type_scat_Cromer_Mann_b2
_atom_type_scat_Cromer_Mann_b3
_atom_type_scat_Cromer_Mann_b4
_atom_type_scat_Cromer_Mann_c
_atom_type_scat_source
_atom_type_scat_dispersion_source
Al 0.06458 0.05193 6.42020 1.90020 1.59360 1.96460 3.03870 0.74260 31.54720 85.08860 1.11510 'International Tables Volume C Table 6.1.1.4 (pp. 500-502)' 'Brennan, Cowan, Rev. Sci. Instrum., 1992, 63, 850'
C 0.00313 0.00162 2.31000 1.02000 1.58860 0.86500 20.84390 10.20750 0.56870 51.65120 0.21560 'International Tables Volume C Table 6.1.1.4 (pp. 500-502)' 'Brennan, Cowan, Rev. Sci. Instrum., 1992, 63, 850'
F 0.01756 0.01033 3.53920 2.64120 1.51700 1.02430 10.28250 4.29440 0.26150 26.14760 0.27760 'International Tables Volume C Table 6.1.1.4 (pp. 500-502)' 'Brennan, Cowan, Rev. Sci. Instrum., 1992, 63, 850'
H 0.00000 0.00000 0.49300 0.32291 0.14019 0.04081 10.51090 26.12570 3.14236 57.79970 0.00304 'International Tables Volume C Table 6.1.1.4 (pp. 500-502)' 'Brennan, Cowan, Rev. Sci. Instrum., 1992, 63, 850'
O 0.01085 0.00610 3.04850 2.28680 1.54630 0.86700 13.27710 5.70110 0.32390 32.90890 0.25080 'International Tables Volume C Table 6.1.1.4 (pp. 500-502)' 'Brennan, Cowan, Rev. Sci. Instrum., 1992, 63, 850'

loop_
_geom_angle_atom_site_label_1
_geom_angle_atom_site_label_2
_geom_angle_atom_site_label_3
_geom_angle
_geom_angle_site_symmetry_1
_geom_angle_site_symmetry_3
_geom_angle_publ_flag
O1_2 Al1 O1_2 113.62(16) 2_656 . ?
O1_3 Al1 O1_2 107.07(8) . 2_656 ?
O1_3 Al1 O1_2 107.07(8) 2_656 . ?
O1_3 Al1 O1_2 108.64(8) . . ?
O1_3 Al1 O1_2 108.64(8) 2_656 2_656 ?
O1_3 Al1 O1_3 111.88(8) 2_656 . ?
O1_4 Al1 O1_2 115(2) 2_656 . ?
O1_4 Al1 O1_2 5.2(19) 2_656 2_656 ?
O1_4 Al1 O1_2 115(2) . 2_656 ?
O1_4 Al1 O1_2 5.2(19) . . ?
O1_4 Al1 O1_3 103.5(18) 2_656 2_656 ?
O1_4 Al1 O1_3 110.4(19) . 2_656 ?
O1_4 Al1 O1_3 103.5(18) . . ?
O1_4 Al1 O1_3 110.4(19) 2_656 . ?
O1_4 Al1 O1_4 117(4) 2_656 . ?
C2_1 C1_1 F1_1 118.71(17) . . ?
C6_1 C1_1 F1_1 118.17(18) . . ?
C6_1 C1_1 C2_1 123.11(19) . . ?
H2_1 C2_1 C1_1 120.74(12) . . ?
C3_1 C2_1 C1_1 118.53(18) . . ?
C3_1 C2_1 H2_1 120.74(12) . . ?
H3_1 C3_1 C2_1 119.18(12) . . ?
C4_1 C3_1 C2_1 121.64(19) . . ?
C4_1 C3_1 H3_1 119.18(12) . . ?
C4_1 C4_1 C3_1 121.4(2) 7_676 . ?
C5_1 C4_1 C3_1 117.10(18) . . ?
H5_1 C5_1 C4_1 119.29(11) . . ?
C6_1 C5_1 C4_1 121.41(18) . . ?
C6_1 C5_1 H5_1 119.29(12) . . ?
C5_1 C6_1 C1_1 118.20(19) . . ?
H6_1 C6_1 C1_1 120.90(12) . . ?
H6_1 C6_1 C5_1 120.90(12) . . ?
C1_2 O1_2 Al1 149.09(16) . . ?
C2_2 C1_2 O1_2 109.38(17) . . ?
C3_2 C1_2 O1_2 109.26(17) . . ?
C3_2 C1_2 C2_2 109.27(15) . . ?
C4_2 C1_2 O1_2 111.20(16) . . ?
C4_2 C1_2 C2_2 109.02(16) . . ?
C4_2 C1_2 C3_2 108.69(16) . . ?
F1_2 C2_2 C1_2 111.29(16) . . ?
F2_2 C2_2 C1_2 112.15(18) . . ?
F2_2 C2_2 F1_2 107.82(18) . . ?
F3_2 C2_2 C1_2 110.45(17) . . ?
F3_2 C2_2 F1_2 107.71(17) . . ?
F3_2 C2_2 F2_2 107.21(19) . . ?
F4_2 C3_2 C1_2 110.80(16) . . ?
F5_2 C3_2 C1_2 110.89(16) . . ?
F5_2 C3_2 F4_2 106.93(16) . . ?
F6_2 C3_2 C1_2 112.39(16) . . ?
F6_2 C3_2 F4_2 107.69(17) . . ?
F6_2 C3_2 F5_2 107.91(15) . . ?
F7_2 C4_2 C1_2 111.25(16) . . ?
F8_2 C4_2 C1_2 112.29(16) . . ?
F8_2 C4_2 F7_2 107.40(17) . . ?
F9_2 C4_2 C1_2 110.67(17) . . ?
F9_2 C4_2 F7_2 107.54(16) . . ?
F9_2 C4_2 F8_2 107.48(18) . . ?
C1_3 O1_3 Al1 149.99(11) . . ?
C2_3 C1_3 O1_3 107.94(14) . . ?
C3_3 C1_3 O1_3 109.93(13) . . ?
C3_3 C1_3 C2_3 109.32(14) . . ?
C4_3 C1_3 O1_3 111.90(13) . . ?
C4_3 C1_3 C2_3 109.00(14) . . ?
C4_3 C1_3 C3_3 108.72(14) . . ?
F1_3 C2_3 C1_3 110.86(14) . . ?
F2_3 C2_3 C1_3 112.36(14) . . ?
F2_3 C2_3 F1_3 106.92(14) . . ?
F3_3 C2_3 C1_3 111.18(14) . . ?
F3_3 C2_3 F1_3 107.54(15) . . ?
F3_3 C2_3 F2_3 107.76(14) . . ?
F4_3 C3_3 C1_3 110.75(14) . . ?
F5_3 C3_3 C1_3 110.73(14) . . ?
F5_3 C3_3 F4_3 107.75(14) . . ?
F6_3 C3_3 C1_3 112.79(14) . . ?
F6_3 C3_3 F4_3 107.60(14) . . ?
F6_3 C3_3 F5_3 107.00(14) . . ?
F7_3 C4_3 C1_3 111.25(14) . . ?
F8_3 C4_3 C1_3 112.23(14) . . ?
F8_3 C4_3 F7_3 107.63(14) . . ?
F9_3 C4_3 C1_3 110.57(14) . . ?
F9_3 C4_3 F7_3 107.45(14) . . ?
F9_3 C4_3 F8_3 107.50(14) . . ?
C1_4 O1_4 Al1 155(4) . . ?
C2_4 C1_4 O1_4 109(2) . . ?
C3_4 C1_4 O1_4 111(2) . . ?
C3_4 C1_4 C2_4 109.1(16) . . ?
C4_4 C1_4 O1_4 109(2) . . ?
C4_4 C1_4 C2_4 106.8(16) . . ?
C4_4 C1_4 C3_4 111.6(16) . . ?
F1_4 C2_4 C1_4 111(2) . . ?
F2_4 C2_4 C1_4 111(2) . . ?
F2_4 C2_4 F1_4 106(2) . . ?
F3_4 C2_4 C1_4 112.5(18) . . ?
F3_4 C2_4 F1_4 107(2) . . ?
F3_4 C2_4 F2_4 109(2) . . ?
F4_4 C3_4 C1_4 112.2(18) . . ?
F5_4 C3_4 C1_4 110.1(18) . . ?
F5_4 C3_4 F4_4 110(2) . . ?
F6_4 C3_4 C1_4 114(2) . . ?
F6_4 C3_4 F4_4 107(2) . . ?
F6_4 C3_4 F5_4 103(2) . . ?
F7_4 C4_4 C1_4 114(2) . . ?
F8_4 C4_4 C1_4 110.4(19) . . ?
F8_4 C4_4 F7_4 105(2) . . ?
F9_4 C4_4 C1_4 111.3(17) . . ?
F9_4 C4_4 F7_4 108(2) . . ?
F9_4 C4_4 F8_4 107(2) . . ?

loop_
_geom_bond_atom_site_label_1
_geom_bond_atom_site_label_2
_geom_bond_distance
_geom_bond_site_symmetry_2
_geom_bond_publ_flag
Al1 O1_2 1.7307(17) 2_656 ?
Al1 O1_2 1.7307(17) . ?
Al1 O1_3 1.7264(12) 2_656 ?
Al1 O1_3 1.7264(12) . ?
Al1 O1_4 1.60(4) . ?
Al1 O1_4 1.60(4) 2_656 ?
F1_1 C1_1 1.331(2) . ?
C1_1 C2_1 1.376(3) . ?
C1_1 C6_1 1.389(3) . ?
C2_1 H2_1 0.9500 . ?
C2_1 C3_1 1.364(3) . ?
C3_1 H3_1 0.9500 . ?
C3_1 C4_1 1.422(2) . ?
C4_1 C4_1 1.436(4) 7_676 ?
C4_1 C5_1 1.424(3) . ?
C5_1 H5_1 0.9500 . ?
C5_1 C6_1 1.369(3) . ?
C6_1 H6_1 0.9500 . ?
O1_2 C1_2 1.353(2) . ?
C1_2 C2_2 1.552(3) . ?
C1_2 C3_2 1.549(3) . ?
C1_2 C4_2 1.555(3) . ?
C2_2 F1_2 1.325(2) . ?
C2_2 F2_2 1.347(3) . ?
C2_2 F3_2 1.335(2) . ?
C3_2 F4_2 1.337(2) . ?
C3_2 F5_2 1.334(2) . ?
C3_2 F6_2 1.333(2) . ?
C4_2 F7_2 1.332(2) . ?
C4_2 F8_2 1.346(3) . ?
C4_2 F9_2 1.329(3) . ?
O1_3 C1_3 1.3522(19) . ?
C1_3 C2_3 1.551(2) . ?
C1_3 C3_3 1.556(2) . ?
C1_3 C4_3 1.554(2) . ?
C2_3 F1_3 1.340(2) . ?
C2_3 F2_3 1.341(2) . ?
C2_3 F3_3 1.325(2) . ?
C3_3 F4_3 1.326(2) . ?
C3_3 F5_3 1.338(2) . ?
C3_3 F6_3 1.342(2) . ?
C4_3 F7_3 1.330(2) . ?
C4_3 F8_3 1.335(2) . ?
C4_3 F9_3 1.336(2) . ?
O1_4 C1_4 1.36(2) . ?
C1_4 C2_4 1.552(16) . ?
C1_4 C3_4 1.541(16) . ?
C1_4 C4_4 1.547(16) . ?
C2_4 F1_4 1.339(16) . ?
C2_4 F2_4 1.336(16) . ?
C2_4 F3_4 1.325(16) . ?
C3_4 F4_4 1.334(16) . ?
C3_4 F5_4 1.351(16) . ?
C3_4 F6_4 1.344(16) . ?
C4_4 F7_4 1.334(16) . ?
C4_4 F8_4 1.331(16) . ?
C4_4 F9_4 1.322(16) . ?

loop_
_geom_torsion_atom_site_label_1
_geom_torsion_atom_site_label_2
_geom_torsion_atom_site_label_3
_geom_torsion_atom_site_label_4
_geom_torsion
_geom_torsion_site_symmetry_1
_geom_torsion_site_symmetry_2
_geom_torsion_site_symmetry_3
_geom_torsion_site_symmetry_4
_geom_torsion_publ_flag
Al1 O1_2 C1_2 C2_2 115.0(3) . . . . ?
Al1 O1_2 C1_2 C2_2 115.0(3) 2_656 . . . ?
Al1 O1_2 C1_2 C3_2 -125.4(4) . . . . ?
Al1 O1_2 C1_2 C3_2 -125.4(4) 2_656 . . . ?
Al1 O1_2 C1_2 C4_2 -5.5(4) 2_656 . . . ?
Al1 O1_2 C1_2 C4_2 -5.5(4) . . . . ?
Al1 O1_3 C1_3 C2_3 158.5(2) 2_656 . . . ?
Al1 O1_3 C1_3 C2_3 158.5(2) . . . . ?
Al1 O1_3 C1_3 C3_3 -82.3(2) 2_656 . . . ?
Al1 O1_3 C1_3 C3_3 -82.3(2) . . . . ?
Al1 O1_3 C1_3 C4_3 38.6(2) . . . . ?
Al1 O1_3 C1_3 C4_3 38.6(2) 2_656 . . . ?
Al1 O1_4 C1_4 C2_4 11(10) 2_656 . . . ?
Al1 O1_4 C1_4 C2_4 11(10) . . . . ?
Al1 O1_4 C1_4 C3_4 132(9) 2_656 . . . ?
Al1 O1_4 C1_4 C3_4 132(9) . . . . ?
Al1 O1_4 C1_4 C4_4 -105(9) . . . . ?
Al1 O1_4 C1_4 C4_4 -105(9) 2_656 . . . ?
F1_1 C1_1 C2_1 C3_1 179.94(17) . . . . ?
F1_1 C1_1 C6_1 C5_1 -179.80(17) . . . . ?
C1_1 C2_1 C3_1 C4_1 0.1(2) . . . . ?
C1_1 C6_1 C5_1 C4_1 -0.3(2) . . . . ?
C2_1 C3_1 C4_1 C4_1 178.5(2) . . . 7_676 ?
C2_1 C3_1 C4_1 C5_1 -0.8(2) . . . . ?
C3_1 C4_1 C4_1 C3_1 180.0(2) . . 7_676 7_676 ?
C3_1 C4_1 C4_1 C5_1 0.8(2) . . 7_676 7_676 ?
C3_1 C4_1 C5_1 C6_1 0.9(2) . . . . ?
C4_1 C4_1 C5_1 C6_1 -178.4(2) 7_676 . . . ?
O1_2 C1_2 C2_2 F1_2 -78.88(17) . . . . ?
O1_2 C1_2 C2_2 F2_2 160.2(2) . . . . ?
O1_2 C1_2 C2_2 F3_2 40.71(18) . . . . ?
O1_2 C1_2 C3_2 F4_2 44.87(17) . . . . ?
O1_2 C1_2 C3_2 F5_2 -73.72(16) . . . . ?
O1_2 C1_2 C3_2 F6_2 165.40(16) . . . . ?
O1_2 C1_2 C4_2 F7_2 -76.97(18) . . . . ?
O1_2 C1_2 C4_2 F8_2 162.6(2) . . . . ?
O1_2 C1_2 C4_2 F9_2 42.52(19) . . . . ?
O1_3 C1_3 C2_3 F1_3 -77.61(13) . . . . ?
O1_3 C1_3 C2_3 F2_3 162.82(13) . . . . ?
O1_3 C1_3 C2_3 F3_3 41.95(14) . . . . ?
O1_3 C1_3 C3_3 F4_3 46.49(14) . . . . ?
O1_3 C1_3 C3_3 F5_3 -72.98(14) . . . . ?
O1_3 C1_3 C3_3 F6_3 167.14(13) . . . . ?
O1_3 C1_3 C4_3 F7_3 -77.18(14) . . . . ?
O1_3 C1_3 C4_3 F8_3 162.16(14) . . . . ?
O1_3 C1_3 C4_3 F9_3 42.14(15) . . . . ?
O1_4 C1_4 C2_4 F1_4 -32(3) . . . . ?
O1_4 C1_4 C2_4 F2_4 -150(3) . . . . ?
O1_4 C1_4 C2_4 F3_4 88(3) . . . . ?
O1_4 C1_4 C3_4 F4_4 80(3) . . . . ?
O1_4 C1_4 C3_4 F5_4 -42(3) . . . . ?
O1_4 C1_4 C3_4 F6_4 -158(3) . . . . ?
O1_4 C1_4 C4_4 F7_4 -55(3) . . . . ?
O1_4 C1_4 C4_4 F8_4 -174(3) . . . . ?
O1_4 C1_4 C4_4 F9_4 68(3) . . . . ?

loop_
_restr_equal_distance_atom_site_label_1
_restr_equal_distance_atom_site_label_2
_restr_equal_distance_site_symmetry_2
_restr_equal_distance_class_id
C1_1 F1_1 1 11
C1_1 C2_1 1 8
C1_1 C3_1 1 9
C1_1 C5_1 1 9
C2_1 F1_1 1 10
C2_1 C3_1 1 8
C2_1 C4_1 1 9
C2_1 C6_1 1 9
C3_1 C4_1 1 8
C3_1 C5_1 1 9
C4_1 C5_1 1 8
C4_1 C6_1 1 9
C5_1 C6_1 1 8
C6_1 F1_1 1 10
C6_1 C1_1 1 8
O1_2 C1_2 1 6
O1_2 C2_2 1 4
O1_2 C3_2 1 4
O1_2 C4_2 1 4
C1_2 C2_2 1 1
C1_2 C3_2 1 1
C1_2 C4_2 1 1
C2_2 C3_2 1 3
C2_2 C4_2 1 3
F1_2 C1_2 1 7
F1_2 C2_2 1 2
F1_2 F2_2 1 5
F2_2 C1_2 1 7
F2_2 C2_2 1 2
F2_2 F3_2 1 5
F3_2 C1_2 1 7
F3_2 C2_2 1 2
F3_2 F1_2 1 5
C3_2 C4_2 1 3
F4_2 C1_2 1 7
F4_2 C3_2 1 2
F4_2 F5_2 1 5
F5_2 C1_2 1 7
F5_2 C3_2 1 2
F5_2 F6_2 1 5
F6_2 C1_2 1 7
F6_2 C3_2 1 2
F6_2 F4_2 1 5
F7_2 C1_2 1 7
F7_2 C4_2 1 2
F7_2 F8_2 1 5
F8_2 C1_2 1 7
F8_2 C4_2 1 2
F8_2 F9_2 1 5
F9_2 C1_2 1 7
F9_2 C4_2 1 2
F9_2 F7_2 1 5
O1_3 C1_3 1 6
O1_3 C2_3 1 4
O1_3 C3_3 1 4
O1_3 C4_3 1 4
C1_3 C2_3 1 1
C1_3 C3_3 1 1
C1_3 C4_3 1 1
C2_3 C3_3 1 3
C2_3 C4_3 1 3
F1_3 C1_3 1 7
F1_3 C2_3 1 2
F1_3 F2_3 1 5
F2_3 C1_3 1 7
F2_3 C2_3 1 2
F2_3 F3_3 1 5
F3_3 C1_3 1 7
F3_3 C2_3 1 2
F3_3 F1_3 1 5
C3_3 C4_3 1 3
F4_3 C1_3 1 7
F4_3 C3_3 1 2
F4_3 F5_3 1 5
F5_3 C1_3 1 7
F5_3 C3_3 1 2
F5_3 F6_3 1 5
F6_3 C1_3 1 7
F6_3 C3_3 1 2
F6_3 F4_3 1 5
F7_3 C1_3 1 7
F7_3 C4_3 1 2
F7_3 F8_3 1 5
F8_3 C1_3 1 7
F8_3 C4_3 1 2
F8_3 F9_3 1 5
F9_3 C1_3 1 7
F9_3 C4_3 1 2
F9_3 F7_3 1 5
O1_4 C1_4 1 6
O1_4 C2_4 1 4
O1_4 C3_4 1 4
O1_4 C4_4 1 4
C1_4 C2_4 1 1
C1_4 C3_4 1 1
C1_4 C4_4 1 1
C2_4 C3_4 1 3
C2_4 C4_4 1 3
F1_4 C1_4 1 7
F1_4 C2_4 1 2
F1_4 F2_4 1 5
F2_4 C1_4 1 7
F2_4 C2_4 1 2
F2_4 F3_4 1 5
F3_4 C1_4 1 7
F3_4 C2_4 1 2
F3_4 F1_4 1 5
C3_4 C4_4 1 3
F4_4 C1_4 1 7
F4_4 C3_4 1 2
F4_4 F5_4 1 5
F5_4 C1_4 1 7
F5_4 C3_4 1 2
F5_4 F6_4 1 5
F6_4 C1_4 1 7
F6_4 C3_4 1 2
F6_4 F4_4 1 5
F7_4 C1_4 1 7
F7_4 C4_4 1 2
F7_4 F8_4 1 5
F8_4 C1_4 1 7
F8_4 C4_4 1 2
F8_4 F9_4 1 5
F9_4 C1_4 1 7
F9_4 C4_4 1 2
F9_4 F7_4 1 5

loop_
_restr_equal_distance_class_class_id
_restr_equal_distance_class_target_weight_param
_restr_equal_distance_class_average
_restr_equal_distance_class_esd
_restr_equal_distance_class_diff_max
1 0.0200 1.5509 0.0045 0.0102
2 0.0200 1.3350 0.0071 0.0159
3 0.0400 2.5260 0.0166 0.0386
4 0.0400 2.3799 0.0180 0.0308
5 0.0400 2.1499 0.0150 0.0434
6 0.0200 1.3535 0.0014 0.0019
7 0.0400 2.3897 0.0165 0.0374
8 0.0200 1.3907 0.0240 0.0335
9 0.0400 2.4083 0.0337 0.0526
10 0.0400 2.3318 0.0022 0.0022
11 0.0200 1.3313 0.0000 0.0000

loop_
_restr_U_similar_atom_site_label_1
_restr_U_similar_atom_site_label_2
_restr_U_similar_weight_param
Al1 O1_2 0.0400
Al1 O1_3 0.0400
Al1 O1_4 0.0400
F1_1 C1_1 0.0800
C1_1 C2_1 0.0400
C1_1 C6_1 0.0400
C2_1 H2_1 0.0800
C2_1 C3_1 0.0400
C3_1 H3_1 0.0800
C3_1 C4_1 0.0400
C4_1 C5_1 0.0400
C5_1 H5_1 0.0800
C5_1 C6_1 0.0400
C6_1 H6_1 0.0800
O1_2 C1_2 0.0200
O1_2 C1_2 0.0400
O1_2 O1_4 0.0400
O1_2 O1_4 0.0200
O1_2 C1_4 0.0400
O1_2 C1_4 0.0200
C1_2 C2_2 0.0200
C1_2 C2_2 0.0400
C1_2 C3_2 0.0200
C1_2 C3_2 0.0400
C1_2 C4_2 0.0200
C1_2 C4_2 0.0400
C1_2 O1_4 0.0400
C1_2 O1_4 0.0200
C1_2 C1_4 0.0200
C1_2 C1_4 0.0400
C1_2 C2_4 0.0200
C1_2 C2_4 0.0400
C1_2 C3_4 0.0200
C1_2 C3_4 0.0400
C1_2 C4_4 0.0200
C1_2 C4_4 0.0400
C2_2 F1_2 0.0400
C2_2 F1_2 0.0800
C2_2 F2_2 0.0400
C2_2 F2_2 0.0800
C2_2 F3_2 0.0400
C2_2 F3_2 0.0800
C2_2 C1_4 0.0200
C2_2 C1_4 0.0400
C2_2 C3_4 0.0200
C2_2 C3_4 0.0400
C2_2 F5_4 0.0400
C2_2 F5_4 0.0800
C2_2 F6_4 0.0400
C2_2 F6_4 0.0800
F1_2 F3_4 0.0400
F1_2 F3_4 0.0800
F2_2 C3_4 0.0400
F2_2 C3_4 0.0800
F2_2 F6_4 0.0800
F2_2 F6_4 0.0400
F3_2 C3_4 0.0800
F3_2 C3_4 0.0400
F3_2 F5_4 0.0800
F3_2 F5_4 0.0400
C3_2 F4_2 0.0400
C3_2 F4_2 0.0800
C3_2 F5_2 0.0800
C3_2 F5_2 0.0400
C3_2 F6_2 0.0400
C3_2 F6_2 0.0800
C3_2 C1_4 0.0200
C3_2 C1_4 0.0400
C3_2 C4_4 0.0200
C3_2 C4_4 0.0400
C3_2 F7_4 0.0400
C3_2 F7_4 0.0800
C3_2 F8_4 0.0800
C3_2 F8_4 0.0400
F4_2 C4_4 0.0400
F4_2 C4_4 0.0800
F4_2 F7_4 0.0400
F4_2 F7_4 0.0800
F5_2 F4_4 0.0400
F5_2 F4_4 0.0800
F6_2 C4_4 0.0400
F6_2 C4_4 0.0800
F6_2 F8_4 0.0400
F6_2 F8_4 0.0800
C4_2 F7_2 0.0400
C4_2 F7_2 0.0800
C4_2 F8_2 0.0400
C4_2 F8_2 0.0800
C4_2 F9_2 0.0400
C4_2 F9_2 0.0800
C4_2 C1_4 0.0400
C4_2 C1_4 0.0200
C4_2 C2_4 0.0200
C4_2 C2_4 0.0400
C4_2 F1_4 0.0400
C4_2 F1_4 0.0800
C4_2 F2_4 0.0400
C4_2 F2_4 0.0800
C4_2 C4_4 0.0200
C4_2 C4_4 0.0400
F7_2 C4_4 0.0400
F7_2 C4_4 0.0800
F7_2 F9_4 0.0400
F7_2 F9_4 0.0800
F8_2 C2_4 0.0400
F8_2 C2_4 0.0800
F8_2 F2_4 0.0400
F8_2 F2_4 0.0800
F9_2 C2_4 0.0400
F9_2 C2_4 0.0800
F9_2 F1_4 0.0800
F9_2 F1_4 0.0400
O1_3 C1_3 0.0400
C1_3 C2_3 0.0400
C1_3 C3_3 0.0400
C1_3 C4_3 0.0400
C2_3 F1_3 0.0800
C2_3 F2_3 0.0800
C2_3 F3_3 0.0800
C3_3 F4_3 0.0800
C3_3 F5_3 0.0800
C3_3 F6_3 0.0800
C4_3 F7_3 0.0800
C4_3 F8_3 0.0800
C4_3 F9_3 0.0800
O1_4 C1_4 0.0200
O1_4 C1_4 0.0400
C1_4 C2_4 0.0200
C1_4 C2_4 0.0400
C1_4 C3_4 0.0200
C1_4 C3_4 0.0400
C1_4 C4_4 0.0400
C1_4 C4_4 0.0200
C2_4 F1_4 0.0400
C2_4 F1_4 0.0800
C2_4 F2_4 0.0400
C2_4 F2_4 0.0800
C2_4 F3_4 0.0400
C2_4 F3_4 0.0800
C3_4 F4_4 0.0800
C3_4 F4_4 0.0400
C3_4 F5_4 0.0800
C3_4 F5_4 0.0400
C3_4 F6_4 0.0400
C3_4 F6_4 0.0800
C4_4 F7_4 0.0800
C4_4 F7_4 0.0400
C4_4 F8_4 0.0400
C4_4 F8_4 0.0800
C4_4 F9_4 0.0800
C4_4 F9_4 0.0400

loop_
_restr_chirality_atom_site_label_1
_restr_chirality_atom_site_label_2
_restr_chirality_atom_site_label_3
_restr_chirality_atom_site_label_4
_restr_chirality_site_symmetry_1
_restr_chirality_site_symmetry_2
_restr_chirality_site_symmetry_3
_restr_chirality_site_symmetry_4
_restr_chirality_volume_target
_restr_chirality_weight_param
_restr_chirality_diff
C1_1 C2_1 C5_1 C6_1 1 1 1 1 0.0000 0.1000 0.0146
C2_1 C5_1 C6_1 F1_1 1 1 1 1 0.0000 0.1000 -0.0009
C3_1 C1_1 C2_1 C5_1 1 1 1 1 0.0000 0.1000 0.0240
C5_1 C6_1 F1_1 C4_1 1 1 1 1 0.0000 0.1000 -0.0187

loop_
_restr_rigu_atom_site_label_1
_restr_rigu_atom_site_label_2
_restr_rigu_target_weight_param
_restr_rigu_u13_diff
_restr_rigu_u23_diff
_restr_rigu_u33_diff
F1_1 C1_1 0.004000 0.002852 -0.001449 0.000773
F1_1 C1_1 0.004000 0.002852 -0.001449 0.000773
F1_1 C2_1 0.004000 0.002843 0.005517 -0.003305
F1_1 C2_1 0.004000 0.002843 0.005517 -0.003305
F1_1 C6_1 0.004000 0.002560 -0.010606 -0.002560
F1_1 C6_1 0.004000 0.002560 -0.010606 -0.002560
C1_1 C2_1 0.004000 0.000991 0.007118 -0.001486
C1_1 C2_1 0.004000 0.000991 0.007118 -0.001486
C1_1 C3_1 0.004000 0.001260 0.008158 -0.001648
C1_1 C3_1 0.004000 0.001260 0.008158 -0.001648
C1_1 C5_1 0.004000 -0.002881 -0.008203 0.000947
C1_1 C5_1 0.004000 -0.002881 -0.008203 0.000947
C1_1 C6_1 0.004000 -0.000752 -0.008465 0.000570
C1_1 C6_1 0.004000 -0.000752 -0.008465 0.000570
C2_1 C3_1 0.004000 0.002069 0.003567 -0.000990
C2_1 C3_1 0.004000 0.002069 0.003567 -0.000990
C2_1 C4_1 0.004000 0.001504 -0.001724 -0.000989
C2_1 C4_1 0.004000 0.001504 -0.001724 -0.000989
C2_1 C6_1 0.004000 0.001238 -0.011419 0.001894
C2_1 C6_1 0.004000 0.001238 -0.011419 0.001894
C3_1 C4_1 0.004000 0.001444 0.000090 -0.000227
C3_1 C4_1 0.004000 0.001444 0.000090 -0.000227
C3_1 C5_1 0.004000 0.000555 0.000220 -0.001480
C3_1 C5_1 0.004000 0.000555 0.000220 -0.001480
C4_1 C5_1 0.004000 -0.001960 0.000822 -0.002304
C4_1 C5_1 0.004000 -0.001960 0.000822 -0.002304
C4_1 C6_1 0.004000 -0.001406 -0.000376 0.001997
C4_1 C6_1 0.004000 -0.001406 -0.000376 0.001997
C5_1 C6_1 0.004000 -0.003093 0.005274 0.000641
C5_1 C6_1 0.004000 -0.003093 0.005274 0.000641
O1_2 C1_2 0.004000 -0.000880 -0.000723 0.001773
O1_2 C1_2 0.002000 -0.000880 -0.000723 0.001773
O1_2 C2_2 0.004000 -0.006511 -0.002345 -0.001939
O1_2 C2_2 0.002000 -0.006511 -0.002345 -0.001939
O1_2 C3_2 0.002000 0.004253 0.001509 -0.001599
O1_2 C3_2 0.004000 0.004253 0.001509 -0.001599
O1_2 C4_2 0.004000 -0.002188 -0.001695 -0.002315
O1_2 C4_2 0.002000 -0.002188 -0.001695 -0.002315
C1_2 C2_2 0.002000 -0.001146 -0.000467 -0.002625
C1_2 C2_2 0.004000 -0.001146 -0.000467 -0.002625
C1_2 F1_2 0.004000 -0.003148 0.001204 -0.000617
C1_2 F1_2 0.002000 -0.003148 0.001204 -0.000617
C1_2 F2_2 0.004000 0.000863 -0.000255 -0.002943
C1_2 F2_2 0.002000 0.000863 -0.000255 -0.002943
C1_2 F3_2 0.002000 -0.000719 0.000723 -0.000377
C1_2 F3_2 0.004000 -0.000719 0.000723 -0.000377
C1_2 C3_2 0.002000 0.000049 0.000840 -0.002302
C1_2 C3_2 0.004000 0.000049 0.000840 -0.002302
C1_2 F4_2 0.002000 -0.005074 -0.000076 -0.001678
C1_2 F4_2 0.004000 -0.005074 -0.000076 -0.001678
C1_2 F5_2 0.002000 -0.001829 0.000178 -0.000539
C1_2 F5_2 0.004000 -0.001829 0.000178 -0.000539
C1_2 F6_2 0.002000 -0.000824 -0.000437 -0.000733
C1_2 F6_2 0.004000 -0.000824 -0.000437 -0.000733
C1_2 C4_2 0.002000 -0.001130 -0.000239 -0.000840
C1_2 C4_2 0.004000 -0.001130 -0.000239 -0.000840
C1_2 F7_2 0.004000 -0.000244 -0.002296 0.000014
C1_2 F7_2 0.002000 -0.000244 -0.002296 0.000014
C1_2 F8_2 0.004000 0.000042 -0.002931 -0.001084
C1_2 F8_2 0.002000 0.000042 -0.002931 -0.001084
C1_2 F9_2 0.004000 -0.001030 -0.002639 0.000877
C1_2 F9_2 0.002000 -0.001030 -0.002639 0.000877
C2_2 F1_2 0.004000 -0.009902 0.001153 0.001386
C2_2 F1_2 0.002000 -0.009902 0.001153 0.001386
C2_2 F2_2 0.002000 -0.003632 -0.005925 0.001549
C2_2 F2_2 0.004000 -0.003632 -0.005925 0.001549
C2_2 F3_2 0.004000 -0.006754 0.004700 0.000438
C2_2 F3_2 0.002000 -0.006754 0.004700 0.000438
C2_2 C3_2 0.002000 0.004974 -0.004257 0.000855
C2_2 C3_2 0.004000 0.004974 -0.004257 0.000855
C2_2 C4_2 0.004000 -0.009771 -0.001641 0.000956
C2_2 C4_2 0.002000 -0.009771 -0.001641 0.000956
F1_2 F2_2 0.004000 -0.018896 -0.004953 0.001802
F1_2 F2_2 0.002000 -0.018896 -0.004953 0.001802
F1_2 F3_2 0.002000 -0.028196 0.000453 0.000888
F1_2 F3_2 0.004000 -0.028196 0.000453 0.000888
F2_2 F3_2 0.004000 -0.000302 0.018005 -0.000074
F2_2 F3_2 0.002000 -0.000302 0.018005 -0.000074
C3_2 F4_2 0.002000 0.007723 -0.002796 0.000643
C3_2 F4_2 0.004000 0.007723 -0.002796 0.000643
C3_2 F5_2 0.002000 0.007913 0.002702 0.001486
C3_2 F5_2 0.004000 0.007913 0.002702 0.001486
C3_2 F6_2 0.002000 0.005808 0.001022 0.001161
C3_2 F6_2 0.004000 0.005808 0.001022 0.001161
C3_2 C4_2 0.004000 0.007583 -0.004061 0.001571
C3_2 C4_2 0.002000 0.007583 -0.004061 0.001571
F4_2 F5_2 0.004000 0.022990 -0.000305 -0.001003
F4_2 F5_2 0.002000 0.022990 -0.000305 -0.001003
F4_2 F6_2 0.004000 0.018593 0.012029 -0.002349
F4_2 F6_2 0.002000 0.018593 0.012029 -0.002349
F5_2 F6_2 0.004000 0.008831 -0.012784 0.002060
F5_2 F6_2 0.002000 0.008831 -0.012784 0.002060
C4_2 F7_2 0.002000 -0.008808 -0.003478 0.001490
C4_2 F7_2 0.004000 -0.008808 -0.003478 0.001490
C4_2 F8_2 0.004000 -0.000527 0.003411 0.001128
C4_2 F8_2 0.002000 -0.000527 0.003411 0.001128
C4_2 F9_2 0.004000 0.001255 -0.006897 -0.000102
C4_2 F9_2 0.002000 0.001255 -0.006897 -0.000102
F7_2 F8_2 0.004000 -0.000305 0.013927 -0.000389
F7_2 F8_2 0.002000 -0.000305 0.013927 -0.000389
F7_2 F9_2 0.004000 -0.015217 -0.021604 -0.001855
F7_2 F9_2 0.002000 -0.015217 -0.021604 -0.001855
F8_2 F9_2 0.004000 -0.009406 -0.005470 0.000808
F8_2 F9_2 0.002000 -0.009406 -0.005470 0.000808
O1_3 C1_3 0.004000 0.000488 0.000119 0.001683
O1_3 C2_3 0.004000 -0.000852 -0.000131 -0.002301
O1_3 C3_3 0.004000 -0.000182 0.002515 -0.001861
O1_3 C4_3 0.004000 -0.001045 0.000021 -0.001285
C1_3 C2_3 0.004000 -0.002124 0.001400 -0.003792
C1_3 F1_3 0.004000 -0.005322 0.000912 0.000183
C1_3 F2_3 0.004000 -0.001984 0.003200 -0.001107
C1_3 F3_3 0.004000 0.000057 0.003113 0.000879
C1_3 C3_3 0.004000 -0.000494 0.000161 -0.002099
C1_3 F4_3 0.004000 -0.001544 -0.001287 0.001131
C1_3 F5_3 0.004000 0.002157 -0.000151 0.001558
C1_3 F6_3 0.004000 -0.001064 -0.000194 -0.001201
C1_3 C4_3 0.004000 0.000591 -0.001202 0.000496
C1_3 F7_3 0.004000 -0.000977 -0.004564 0.001315
C1_3 F8_3 0.004000 0.001783 -0.002562 -0.000209
C1_3 F9_3 0.004000 0.002109 0.003579 0.001367
C2_3 F1_3 0.004000 0.003090 0.005119 0.003729
C2_3 F2_3 0.004000 0.002376 -0.005338 0.000607
C2_3 F3_3 0.004000 0.003373 0.008266 0.003755
C2_3 C3_3 0.004000 0.000933 -0.003145 0.000557
C2_3 C4_3 0.004000 -0.006819 -0.006297 0.004468
F1_3 F2_3 0.004000 -0.004960 -0.015718 0.001112
F1_3 F3_3 0.004000 0.014018 0.012405 -0.000297
F2_3 F3_3 0.004000 0.015572 0.010099 0.000828
C3_3 F4_3 0.004000 0.003922 -0.006464 0.000236
C3_3 F5_3 0.004000 0.006890 0.001445 0.002376
C3_3 F6_3 0.004000 0.002708 0.003582 0.000840
C3_3 C4_3 0.004000 -0.004004 0.002920 0.001758
F4_3 F5_3 0.004000 0.016666 0.004186 0.000692
F4_3 F6_3 0.004000 -0.002062 0.016988 0.000983
F5_3 F6_3 0.004000 0.015736 -0.001664 -0.000067
C4_3 F7_3 0.004000 -0.009327 -0.004866 -0.002644
C4_3 F8_3 0.004000 -0.003095 0.002445 0.002585
C4_3 F9_3 0.004000 -0.006166 0.000281 0.001281
F7_3 F8_3 0.004000 -0.013347 0.014882 0.001651
F7_3 F9_3 0.004000 -0.019750 0.001989 0.001612
F8_3 F9_3 0.004000 -0.009749 0.007403 -0.000465
O1_4 C1_4 0.002000 0.000158 -0.000126 -0.000175
O1_4 C1_4 0.004000 0.000158 -0.000126 -0.000175
O1_4 C2_4 0.002000 0.000172 -0.001594 -0.001224
O1_4 C2_4 0.004000 0.000172 -0.001594 -0.001224
O1_4 C3_4 0.004000 0.000330 0.000485 -0.001431
O1_4 C3_4 0.002000 0.000330 0.000485 -0.001431
O1_4 C4_4 0.002000 0.000699 0.000867 -0.001621
O1_4 C4_4 0.004000 0.000699 0.000867 -0.001621
C1_4 C2_4 0.002000 -0.000020 -0.000181 0.000050
C1_4 C2_4 0.004000 -0.000020 -0.000181 0.000050
C1_4 F1_4 0.004000 -0.001521 0.001239 -0.000191
C1_4 F1_4 0.002000 -0.001521 0.001239 -0.000191
C1_4 F2_4 0.002000 -0.001412 0.000956 -0.000337
C1_4 F2_4 0.004000 -0.001412 0.000956 -0.000337
C1_4 F3_4 0.004000 -0.000400 -0.000924 -0.001205
C1_4 F3_4 0.002000 -0.000400 -0.000924 -0.001205
C1_4 C3_4 0.004000 0.000049 0.000193 0.000089
C1_4 C3_4 0.002000 0.000049 0.000193 0.000089
C1_4 F4_4 0.002000 0.000503 0.000264 -0.001633
C1_4 F4_4 0.004000 0.000503 0.000264 -0.001633
C1_4 F5_4 0.004000 0.001303 0.000750 -0.000023
C1_4 F5_4 0.002000 0.001303 0.000750 -0.000023
C1_4 F6_4 0.002000 0.000730 -0.000168 -0.000720
C1_4 F6_4 0.004000 0.000730 -0.000168 -0.000720
C1_4 C4_4 0.004000 -0.000092 -0.000347 0.000446
C1_4 C4_4 0.002000 -0.000092 -0.000347 0.000446
C1_4 F7_4 0.004000 -0.000675 0.000811 -0.000103
C1_4 F7_4 0.002000 -0.000675 0.000811 -0.000103
C1_4 F8_4 0.004000 0.000054 0.000584 -0.001277
C1_4 F8_4 0.002000 0.000054 0.000584 -0.001277
C1_4 F9_4 0.004000 -0.001134 -0.001799 -0.001191
C1_4 F9_4 0.002000 -0.001134 -0.001799 -0.001191
C2_4 F1_4 0.002000 -0.000057 0.000427 -0.000135
C2_4 F1_4 0.004000 -0.000057 0.000427 -0.000135
C2_4 F2_4 0.004000 -0.000405 0.000109 -0.001074
C2_4 F2_4 0.002000 -0.000405 0.000109 -0.001074
C2_4 F3_4 0.002000 -0.000179 0.000365 0.000335
C2_4 F3_4 0.004000 -0.000179 0.000365 0.000335
C2_4 C3_4 0.004000 -0.001688 0.000416 -0.000767
C2_4 C3_4 0.002000 -0.001688 0.000416 -0.000767
C2_4 C4_4 0.002000 0.000286 0.002093 0.000687
C2_4 C4_4 0.004000 0.000286 0.002093 0.000687
F1_4 F2_4 0.004000 -0.000157 -0.000244 0.000191
F1_4 F2_4 0.002000 -0.000157 -0.000244 0.000191
F1_4 F3_4 0.004000 0.000811 0.000064 -0.000480
F1_4 F3_4 0.002000 0.000811 0.000064 -0.000480
F2_4 F3_4 0.004000 -0.002394 0.000149 0.000491
F2_4 F3_4 0.002000 -0.002394 0.000149 0.000491
C3_4 F4_4 0.004000 -0.000359 0.000126 0.000027
C3_4 F4_4 0.002000 -0.000359 0.000126 0.000027
C3_4 F5_4 0.004000 0.000019 0.000673 -0.000249
C3_4 F5_4 0.002000 0.000019 0.000673 -0.000249
C3_4 F6_4 0.002000 0.000409 -0.000413 -0.000143
C3_4 F6_4 0.004000 0.000409 -0.000413 -0.000143
C3_4 C4_4 0.004000 0.001745 -0.002829 -0.000508
C3_4 C4_4 0.002000 0.001745 -0.002829 -0.000508
F4_4 F5_4 0.004000 0.000054 0.001294 0.001511
F4_4 F5_4 0.002000 0.000054 0.001294 0.001511
F4_4 F6_4 0.004000 0.001698 -0.002655 0.000246
F4_4 F6_4 0.002000 0.001698 -0.002655 0.000246
F5_4 F6_4 0.004000 -0.000393 -0.001517 0.000010
F5_4 F6_4 0.002000 -0.000393 -0.001517 0.000010
C4_4 F7_4 0.002000 0.000308 -0.000139 -0.000386
C4_4 F7_4 0.004000 0.000308 -0.000139 -0.000386
C4_4 F8_4 0.002000 0.000457 0.000749 0.000193
C4_4 F8_4 0.004000 0.000457 0.000749 0.000193
C4_4 F9_4 0.002000 0.000246 -0.000864 0.000312
C4_4 F9_4 0.004000 0.000246 -0.000864 0.000312
F7_4 F8_4 0.002000 0.001805 0.002165 0.000033
F7_4 F8_4 0.004000 0.001805 0.002165 0.000033
F7_4 F9_4 0.002000 0.001304 -0.000403 -0.001613
F7_4 F9_4 0.004000 0.001304 -0.000403 -0.001613
F8_4 F9_4 0.002000 0.001345 -0.003167 -0.000597
F8_4 F9_4 0.004000 0.001345 -0.003167 -0.000597
